data_2000118
loop_
_publ_author_name
'Guesdon, A.'
'Borel, M. M.'
'Leclaire, A.'
'Raveau, B.'

_publ_section_title
;
 Two New Closely Related MoV Hydroxymonophosphates Built Up of
 Cd[Mo~6~P~4~O~25~(OH)~6~]~2~ And Cd[Mo~6~P~4~O~26~(OH)~5~]~2~ Clusters
;
_journal_issue 11
_journal_name_full 'Chemistry - A European Journal'
_journal_page_first 1797
_journal_page_last 1800
_journal_paper_doi 10.1002/chem.19970031111
_journal_volume 3
_journal_year 1997
_chemical_formula_sum 'C32 H148 Cd9 Mo24 N8 O139 P16'
_space_group_IT_number 2
_symmetry_cell_setting triclinic
_symmetry_Int_Tables_number 2
_symmetry_space_group_name_Hall '-P 1'
_symmetry_space_group_name_H-M 'P -1'
_cell_angle_alpha 85.33(1)
_cell_angle_beta 86.87(1)
_cell_angle_gamma 64.08(1)
_cell_formula_units_Z 1
_cell_length_a 11.943(1)
_cell_length_b 13.339(2)
_cell_length_c 26.765(3)
_cell_volume 3821.356
_exptl_crystal_colour orange
_exptl_crystal_density_diffrn 2.902
_refine_ls_R_factor_gt 0.04
_refine_ls_wR_factor_gt 0.04
_cod_database_code 2000118

loop_
_symmetry_equiv_pos_site_id
_symmetry_equiv_pos_as_xyz
1 x,y,z
2 -x,-y,-z

loop_
_atom_site_label
_atom_site_type_symbol
_atom_site_fract_x
_atom_site_fract_y
_atom_site_fract_z
Mo1 Mo 0.00933(6) 0.21323(5) 0.08860(2)
Mo2 Mo 0.26852(6) -0.05416(6) 0.08907(2)
Mo3 Mo 0.23062(6) -0.23269(5) 0.09271(2)
Mo4 Mo -0.07575(6) -0.20954(5) 0.08918(2)
Mo5 Mo -0.26703(6) -0.01340(6) 0.08451(3)
Mo6 Mo -0.21601(6) 0.22836(5) 0.08989(2)
Mo7 Mo 0.08191(6) 0.21037(5) 0.41441(2)
Mo8 Mo 0.27552(6) 0.01490(5) 0.42255(2)
Mo9 Mo 0.22284(6) -0.22242(5) 0.40833(2)
Mo10 Mo -0.00047(6) -0.21128(5) 0.40839(2)
Mo11 Mo -0.26000(6) 0.05496(6) 0.40674(2)
Mo12 Mo -0.22201(6) 0.23351(6) 0.40621(2)
P1 P 0.0240(2) 0.0202(2) 0.35526(7)
P2 P -0.0137(2) -0.0149(2) 0.14590(7)
P3 P -0.2119(2) -0.1241(2) 0.32041(7)
P4 P 0.2239(2) 0.1234(2) 0.17582(7)
P5 P 0.4194(2) -0.1578(2) 0.33538(7)
P6 P -0.1147(2) 0.3806(2) 0.32786(9)
P7 P 0.1183(2) -0.3578(2) 0.17990(7)
P8 P -0.4036(2) 0.1695(2) 0.17097(8)
Cd1 Cd 0.00000 0.00000 0.00000
Cd2 Cd 0.00000 0.00000 0.50000
Cd3 Cd 0.06385(5) -0.15440(5) 0.26680(2)
Cd4 Cd 0.29196(6) 0.09977(5) 0.28760(2)
Cd5 Cd -0.17663(7) 0.09752(6) 0.26623(3)
Cd6? Cd 0.9537(2) 0.1510(2) 0.23329(7)
Cd7 Cd -0.2808(2) -0.0907(1) 0.21488(5)
O1 O -0.0119(5) 0.3377(4) 0.0607(2)
O2 O 0.1257(5) 0.2166(4) 0.1438(2)
O3 O -0.1176(5) 0.2456(5) 0.1413(2)
O4 O -0.0741(4) 0.1613(4) 0.0427(2)
O5 O 0.1769(5) 0.1090(5) 0.0534(2)
O6 O 0.0720(4) 0.0380(4) 0.1235(2)
O7 O 0.4073(5) -0.0986(5) 0.0608(2)
O8 O 0.3038(5) 0.0267(4) 0.1449(2)
O9 O 0.2845(5) -0.1670(4) 0.1424(2)
O10 O 0.1760(5) -0.1008(4) 0.0449(2)
O11 O 0.3621(5) -0.3242(5) 0.0655(2)
O12 O 0.2237(5) -0.3394(5) 0.1516(2)
O13 O 0.1043(5) -0.2723(4) 0.0567(2)
O14 O 0.0364(4) -0.1336(4) 0.1281(2)
O15 O -0.1309(5) -0.2825(5) 0.0593(2)
O16 O 0.0075(5) -0.3290(4) 0.1457(2)
O17 O -0.2056(5) -0.1315(4) 0.1376(2)
O18 O -0.1132(5) -0.0777(4) 0.0427(2)
O19 O -0.3658(5) -0.0386(5) 0.0528(2)
O20 O -0.3925(5) 0.0792(5) 0.1381(2)
O21 O -0.2977(5) 0.1450(4) 0.0517(2)
O22 O -0.1439(4) 0.0518(4) 0.1242(2)
O23 O -0.2960(5) 0.3577(5) 0.0625(2)
O24 O -0.3459(5) 0.2432(4) 0.1467(2)
O25 O 0.1317(5) 0.2860(5) 0.4464(2)
O26 O -0.0264(4) 0.1388(4) 0.3735(2)
O27 O 0.0071(5) 0.3295(4) 0.3561(2)
O28 O -0.1003(5) 0.2732(4) 0.4450(2)
O29 O 0.1167(5) 0.0775(4) 0.4612(2)
O30 O 0.2184(5) 0.1310(4) 0.3681(2)
O31 O 0.3666(5) 0.0433(5) 0.4584(2)
O32 O 0.4143(5) -0.0792(4) 0.3749(2)
O33 O 0.1549(4) -0.0465(4) 0.3777(2)
O34 O 0.3004(4) -0.1441(4) 0.4522(2)
O35 O 0.3020(5) -0.3533(4) 0.4327(2)
O36 O 0.3549(5) -0.2306(4) 0.3537(2)
O37 O 0.0814(5) -0.1616(4) 0.4564(2)
O38 O 0.1250(4) -0.2349(4) 0.3546(2)
O39 O 0.0252(5) -0.3372(5) 0.4341(2)
O40 O -0.1139(5) -0.2155(4) 0.3545(2)
O41 O -0.1705(5) -0.1070(4) 0.4425(2)
O42 O -0.0613(4) -0.0327(4) 0.3772(2)
O43 O -0.4037(5) 0.1026(5) 0.4332(2)
O44 O -0.2955(5) -0.0242(5) 0.3514(2)
O45 O -0.1744(5) 0.1024(4) 0.4542(2)
O46 O -0.2662(5) 0.1646(5) 0.3531(2)
O47 O -0.3571(5) 0.3224(5) 0.4314(2)
O48 O -0.2128(5) 0.3480(4) 0.3522(2)
O49 O 0.0270(5) 0.0198(4) 0.2987(2)
O50 O -0.0157(5) -0.0122(4) 0.2025(2)
O51 O -0.2915(5) -0.1680(5) 0.2960(2)
O52 O -0.1432(5) -0.0854(5) 0.2784(2)
O53 O 0.1575(5) 0.0852(5) 0.2207(2)
O54 O 0.3045(5) 0.1624(5) 0.2031(2)
O55 O 0.5574(5) -0.2423(5) 0.3256(2)
O56 O 0.3656(5) -0.0871(4) 0.2869(2)
O57 O -0.1701(7) 0.5122(6) 0.3325(4)
O58 O -0.0905(7) 0.3554(9) 0.2742(3)
O59 O 0.1725(5) -0.4865(4) 0.1922(2)
O60 O 0.0784(5) -0.3014(4) 0.2286(2)
O61 O -0.5460(5) 0.2505(5) 0.1776(2)
O62 O -0.3517(6) 0.1164(6) 0.2219(2)
O63 O 0.2611(5) -0.1978(5) 0.2422(2)
O64 O 0.4821(5) 0.0963(5) 0.2977(2)
O65 O 0.2013(5) 0.2909(4) 0.2880(2)
O66 O -0.1984(8) 0.2622(6) 0.2371(3)
O67 O -0.4743(5) -0.0930(5) 0.2038(2)
O68 O -0.202(3) -0.306(2) 0.211(1)
O69? O 0.760(2) 0.202(1) 0.2565(7)
O70 O 0.0393(6) 0.4011(5) 0.2017(2)
O71 O -0.0196(8) 0.5935(6) 0.3014(3)
N1 N 0.3156(7) 0.3688(6) 0.5340(3)
N2 N 0.3162(7) 0.3739(6) 0.0412(3)
N3 N 0.4051(8) 0.4416(7) 0.3160(3)
N4 N 0.661(1) 0.604(1) 0.1666(5)
C1 C 0.194(2) 0.454(1) 0.5183(7)
C2 C 0.312(2) 0.268(2) 0.5570(7)
C3 C 0.378(2) 0.338(2) 0.488(1)
C4 C 0.390(1) 0.410(1) 0.5620(5)
C5 C 0.356(1) 0.252(1) 0.0423(5)
C6 C 0.227(2) 0.438(1) -0.0003(6)
C7 C 0.244(2) 0.413(1) 0.0874(7)
C8 C 0.417(2) 0.401(1) 0.0434(7)
C9 C 0.482(1) 0.501(1) 0.3324(5)
C10 C 0.270(1) 0.515(1) 0.3248(5)
C11 C 0.430(1) 0.337(1) 0.3476(6)
C12 C 0.425(2) 0.418(2) 0.2621(8)
C13 C 0.604(1) 0.701(1) 0.1304(5)
C14 C 0.772(2) 0.517(2) 0.1459(8)
C15 C 0.614(2) 0.610(2) 0.217(1)
C16 C 0.578(2) 0.542(2) 0.165(1)
O4A O 0.0741(4) -0.1613(4) -0.0427(2)
O10A O -0.1760(5) 0.1008(4) -0.0449(2)
O18A O 0.1132(5) 0.0777(4) -0.0427(2)
O29A* O -0.1167(5) -0.0775(4) 0.5388(2)
O37A* O -0.0814(5) 0.1616(4) 0.5436(2)
O45A* O 0.1744(5) -0.1024(4) 0.5458(2)

loop_
_atom_type_symbol
_atom_type_radius_bond
C 0.68
Cd 1.85
Mo 1.46
N 0.68
O 0.59
P 1.05
